data_4326061
loop_
_publ_author_name
'Rajendra Shakya'
'Marco M. Allard'
'Mara Johann'
'Mary Jane Heeg'
'Eva Rentschler'
'Jason M. Shearer'
'Bruce R. McGarvey'
'Cl\'audio N. Verani'

_publ_contact_author_address
;    Department of Chemistry
     Wayne State University
    Detroit, Michigan 48202
    USA
;
_publ_contact_author_email cnverani@chem.wayne.edu
_publ_contact_author_name '    Prof. Claudio N. Verani'
_publ_section_title
;
 Modeling the Geometric, Electronic, and Redox Properties of
 Iron(III)-Containing Amphiphiles with Asymmetric [NN'O] Headgroups
;
_journal_name_full 'Inorganic Chemistry'
_journal_page_first 8356
_journal_page_last 8366
_journal_paper_doi 10.1021/ic2009368
_journal_volume 50
_journal_year 2011
_chemical_formula_sum 'C30 H34 Fe2 I4 N4 O6'
_chemical_formula_weight 1165.91
_chemical_name_systematic
; 
 ? 
;
_space_group_IT_number 2
_symmetry_cell_setting triclinic
_symmetry_space_group_name_Hall '-P 1'
_symmetry_space_group_name_H-M 'P -1'
_atom_sites_solution_hydrogens geom
_atom_sites_solution_primary direct
_atom_sites_solution_secondary difmap
_audit_creation_method SHELXL-97
_cell_angle_alpha 87.263(2)
_cell_angle_beta 85.849(2)
_cell_angle_gamma 63.4580(10)
_cell_formula_units_Z 1
_cell_length_a 8.2018(3)
_cell_length_b 8.7957(3)
_cell_length_c 13.8773(5)
_cell_measurement_reflns_used 7567
_cell_measurement_temperature 100(2)
_cell_measurement_theta_max 31.6
_cell_measurement_theta_min 2.6
_cell_volume 893.12(6)
_computing_cell_refinement 'Bruker APEX2'
_computing_data_collection 'Bruker APEX2'
_computing_data_reduction 'Bruker APEX2'
_computing_molecular_graphics SHELXTL-Plus
_computing_publication_material SHELXL-97
_computing_structure_refinement 'SHELXL-97 (Sheldrick, 1997)'
_computing_structure_solution 'SHELXS-97 (Sheldrick, 1990)'
_diffrn_ambient_temperature 100(2)
_diffrn_measured_fraction_theta_full 0.991
_diffrn_measured_fraction_theta_max 0.828
_diffrn_measurement_method 'Bruker APEX2'
_diffrn_radiation_monochromator graphite
_diffrn_radiation_source 'fine-focus sealed tube'
_diffrn_radiation_type MoK\a
_diffrn_radiation_wavelength 0.71073
_diffrn_reflns_av_R_equivalents 0.0296
_diffrn_reflns_av_sigmaI/netI 0.0322
_diffrn_reflns_limit_h_max 12
_diffrn_reflns_limit_h_min -11
_diffrn_reflns_limit_k_max 12
_diffrn_reflns_limit_k_min -12
_diffrn_reflns_limit_l_max 20
_diffrn_reflns_limit_l_min 0
_diffrn_reflns_number 18002
_diffrn_reflns_theta_full 28.30
_diffrn_reflns_theta_max 33.09
_diffrn_reflns_theta_min 1.47
_exptl_absorpt_coefficient_mu 4.315
_exptl_absorpt_correction_T_max 0.9187
_exptl_absorpt_correction_T_min 0.7240
_exptl_absorpt_correction_type multi-scan
_exptl_absorpt_process_details 'SADABS, Sheldrick, 1997'
_exptl_crystal_colour red
_exptl_crystal_density_diffrn 2.168
_exptl_crystal_description rod
_exptl_crystal_F_000 554
_exptl_crystal_size_max 0.08
_exptl_crystal_size_mid 0.07
_exptl_crystal_size_min 0.02
_refine_diff_density_max 1.293
_refine_diff_density_min -0.762
_refine_diff_density_rms 0.120
_refine_ls_extinction_method none
_refine_ls_goodness_of_fit_ref 1.068
_refine_ls_hydrogen_treatment mixed
_refine_ls_matrix_type full
_refine_ls_number_parameters 214
_refine_ls_number_reflns 5622
_refine_ls_number_restraints 0
_refine_ls_restrained_S_all 1.068
_refine_ls_R_factor_all 0.0319
_refine_ls_R_factor_gt 0.0232
_refine_ls_shift/su_max 0.002
_refine_ls_shift/su_mean 0.000
_refine_ls_structure_factor_coef Fsqd
_refine_ls_weighting_details 'calc w=1/[\s^2^(Fo^2^)+(0.0258P)^2^+0.0000P] where P=(Fo^2^+2Fc^2^)/3'
_refine_ls_weighting_scheme calc
_refine_ls_wR_factor_gt 0.0524
_refine_ls_wR_factor_ref 0.0540
_reflns_number_gt 4658
_reflns_number_total 5622
_reflns_threshold_expression >2sigma(I)
_cod_data_source_file ic2009368_si_002_4.cif
_cod_data_source_block feii
_cod_database_code 4326061

loop_
_symmetry_equiv_pos_as_xyz
'x, y, z'
'-x, -y, -z'

loop_
_atom_site_label
_atom_site_type_symbol
_atom_site_fract_x
_atom_site_fract_y
_atom_site_fract_z
_atom_site_U_iso_or_equiv
_atom_site_adp_type
_atom_site_occupancy
_atom_site_symmetry_multiplicity
_atom_site_calc_flag
_atom_site_refinement_flags
Fe1 Fe 0.08452(4) 0.48182(4) 0.09770(2) 0.01055(6) Uani 1 1 d .
N1 N -0.0684(2) 0.5635(2) 0.23387(13) 0.0124(3) Uani 1 1 d .
C1 C -0.0437(3) 0.4582(3) 0.31065(16) 0.0160(4) Uani 1 1 d .
H1 H 0.0440 0.3427 0.3047 0.019 Uiso 1 1 calc R
C2 C -0.1408(3) 0.5118(3) 0.39756(16) 0.0179(5) Uani 1 1 d .
H2 H -0.1206 0.4347 0.4508 0.021 Uiso 1 1 calc R
C3 C -0.2677(3) 0.6792(3) 0.40601(17) 0.0196(5) Uani 1 1 d .
H3 H -0.3379 0.7188 0.4650 0.023 Uiso 1 1 calc R
C4 C -0.2923(3) 0.7900(3) 0.32704(17) 0.0180(5) Uani 1 1 d .
H4 H -0.3781 0.9063 0.3318 0.022 Uiso 1 1 calc R
C5 C -0.1901(3) 0.7282(3) 0.24180(15) 0.0138(4) Uani 1 1 d .
C6 C -0.2137(3) 0.8361(3) 0.15116(16) 0.0169(4) Uani 1 1 d .
H6A H -0.3169 0.8397 0.1167 0.020 Uiso 1 1 calc R
H6B H -0.2437 0.9538 0.1689 0.020 Uiso 1 1 calc R
N2 N -0.0474(2) 0.7693(2) 0.08652(13) 0.0136(4) Uani 1 1 d .
C7 C 0.0779(3) 0.8440(3) 0.10197(15) 0.0151(4) Uani 1 1 d .
H7A H 0.0093 0.9695 0.0999 0.018 Uiso 1 1 calc R
H7B H 0.1744 0.8096 0.0490 0.018 Uiso 1 1 calc R
C8 C 0.1654(3) 0.7881(3) 0.19749(15) 0.0139(4) Uani 1 1 d .
C9 C 0.1460(3) 0.9072(3) 0.26548(16) 0.0154(4) Uani 1 1 d .
H9 H 0.0749 1.0250 0.2526 0.018 Uiso 1 1 calc R
C10 C 0.2308(3) 0.8535(3) 0.35196(16) 0.0145(4) Uani 1 1 d .
C11 C 0.3362(3) 0.6823(3) 0.37177(15) 0.0147(4) Uani 1 1 d .
H11 H 0.3926 0.6460 0.4315 0.018 Uiso 1 1 calc R
C12 C 0.3577(3) 0.5648(3) 0.30246(15) 0.0127(4) Uani 1 1 d .
C13 C 0.2731(3) 0.6118(3) 0.21448(15) 0.0120(4) Uani 1 1 d .
O1 O 0.29191(19) 0.49775(18) 0.15014(10) 0.0129(3) Uani 1 1 d .
I1 I 0.214740(19) 1.032261(18) 0.452346(10) 0.01795(4) Uani 1 1 d .
I2 I 0.528523(19) 0.307620(17) 0.330834(10) 0.01663(4) Uani 1 1 d .
O2 O 0.15404(18) 0.47954(18) -0.04175(10) 0.0126(3) Uani 1 1 d .
C14 C 0.2815(3) 0.5331(3) -0.08764(17) 0.0213(5) Uani 1 1 d .
H14A H 0.2157 0.6486 -0.1140 0.026 Uiso 1 1 calc R
H14B H 0.3511 0.4557 -0.1402 0.026 Uiso 1 1 calc R
H14C H 0.3653 0.5317 -0.0403 0.026 Uiso 1 1 calc R
O3 O 0.15230(19) 0.24636(19) 0.11554(11) 0.0149(3) Uani 1 1 d .
C15 C 0.3355(3) 0.1253(3) 0.12078(17) 0.0194(5) Uani 1 1 d .
H15A H 0.4152 0.1718 0.0898 0.023 Uiso 1 1 calc R
H15B H 0.3551 0.0222 0.0875 0.023 Uiso 1 1 calc R
H15C H 0.3639 0.0975 0.1887 0.023 Uiso 1 1 calc R
H1N2 H -0.084(3) 0.788(3) 0.0307(19) 0.017(7) Uiso 1 1 d .

loop_
_atom_site_aniso_label
_atom_site_aniso_U_11
_atom_site_aniso_U_22
_atom_site_aniso_U_33
_atom_site_aniso_U_23
_atom_site_aniso_U_13
_atom_site_aniso_U_12
Fe1 0.01065(13) 0.01159(14) 0.00822(14) -0.00100(11) -0.00125(10) -0.00371(11)
N1 0.0112(8) 0.0134(8) 0.0110(9) -0.0016(7) -0.0015(6) -0.0037(7)
C1 0.0162(10) 0.0176(11) 0.0144(11) 0.0008(8) -0.0023(8) -0.0076(9)
C2 0.0227(11) 0.0244(12) 0.0099(10) 0.0000(9) -0.0026(8) -0.0133(10)
C3 0.0211(11) 0.0265(12) 0.0151(11) -0.0080(9) 0.0056(9) -0.0144(10)
C4 0.0172(10) 0.0174(11) 0.0192(12) -0.0084(9) 0.0026(9) -0.0074(9)
C5 0.0135(9) 0.0149(10) 0.0133(10) -0.0041(8) -0.0022(8) -0.0058(8)
C6 0.0133(9) 0.0151(10) 0.0172(11) -0.0017(8) -0.0019(8) -0.0016(8)
N2 0.0148(8) 0.0159(9) 0.0094(9) 0.0005(7) -0.0039(7) -0.0057(7)
C7 0.0186(10) 0.0149(10) 0.0126(11) 0.0008(8) -0.0040(8) -0.0077(8)
C8 0.0156(10) 0.0163(10) 0.0116(10) 0.0017(8) -0.0032(8) -0.0083(8)
C9 0.0160(10) 0.0140(10) 0.0169(11) -0.0004(8) -0.0025(8) -0.0072(8)
C10 0.0156(10) 0.0144(10) 0.0156(11) -0.0038(8) -0.0007(8) -0.0083(8)
C11 0.0161(10) 0.0182(11) 0.0119(10) 0.0009(8) -0.0033(8) -0.0092(8)
C12 0.0127(9) 0.0132(10) 0.0123(10) 0.0013(8) -0.0023(8) -0.0057(8)
C13 0.0121(9) 0.0135(10) 0.0119(10) -0.0007(8) -0.0002(7) -0.0069(8)
O1 0.0126(7) 0.0139(7) 0.0112(7) -0.0024(6) -0.0028(5) -0.0046(6)
I1 0.02263(8) 0.01576(7) 0.01606(8) -0.00343(6) -0.00398(6) -0.00835(6)
I2 0.02073(7) 0.01337(7) 0.01506(8) 0.00237(5) -0.00541(5) -0.00656(6)
O2 0.0121(7) 0.0174(7) 0.0088(7) -0.0021(6) 0.0008(5) -0.0071(6)
C14 0.0195(11) 0.0342(14) 0.0145(11) -0.0031(10) 0.0022(9) -0.0162(10)
O3 0.0119(7) 0.0133(7) 0.0177(8) -0.0001(6) -0.0017(6) -0.0038(6)
C15 0.0150(10) 0.0153(11) 0.0234(12) 0.0007(9) -0.0025(9) -0.0028(9)

loop_
_atom_type_symbol
_atom_type_description
_atom_type_scat_dispersion_real
_atom_type_scat_dispersion_imag
_atom_type_scat_source
C C 0.0033 0.0016 'International Tables Vol C Tables 4.2.6.8 and 6.1.1.4'
H H 0.0000 0.0000 'International Tables Vol C Tables 4.2.6.8 and 6.1.1.4'
N N 0.0061 0.0033 'International Tables Vol C Tables 4.2.6.8 and 6.1.1.4'
O O 0.0106 0.0060 'International Tables Vol C Tables 4.2.6.8 and 6.1.1.4'
Fe Fe 0.3463 0.8444 'International Tables Vol C Tables 4.2.6.8 and 6.1.1.4'
I I -0.4742 1.8119 'International Tables Vol C Tables 4.2.6.8 and 6.1.1.4'

loop_
_geom_angle_atom_site_label_1
_geom_angle_atom_site_label_2
_geom_angle_atom_site_label_3
_geom_angle
_geom_angle_site_symmetry_1
_geom_angle_site_symmetry_3
O3 Fe1 O1 101.07(6) . .
O3 Fe1 O2 98.12(6) . .
O1 Fe1 O2 99.55(6) . .
O3 Fe1 O2 91.10(6) . 2_565
O1 Fe1 O2 167.73(6) . 2_565
O2 Fe1 O2 80.04(6) . 2_565
O3 Fe1 N1 97.07(7) . .
O1 Fe1 N1 89.80(6) . .
O2 Fe1 N1 160.26(6) . .
O2 Fe1 N1 87.14(6) 2_565 .
O3 Fe1 N2 169.58(7) . .
O1 Fe1 N2 86.58(6) . .
O2 Fe1 N2 87.46(6) . .
O2 Fe1 N2 81.16(6) 2_565 .
N1 Fe1 N2 75.70(7) . .
C1 N1 C5 119.43(19) . .
C1 N1 Fe1 122.68(14) . .
C5 N1 Fe1 117.87(14) . .
N1 C1 C2 122.3(2) . .
C3 C2 C1 118.8(2) . .
C2 C3 C4 119.3(2) . .
C5 C4 C3 119.1(2) . .
N1 C5 C4 121.1(2) . .
N1 C5 C6 115.92(18) . .
C4 C5 C6 122.9(2) . .
N2 C6 C5 111.63(17) . .
C6 N2 C7 113.67(17) . .
C6 N2 Fe1 108.31(13) . .
C7 N2 Fe1 113.82(13) . .
N2 C7 C8 111.87(17) . .
C9 C8 C13 121.10(19) . .
C9 C8 C7 120.65(19) . .
C13 C8 C7 118.21(19) . .
C10 C9 C8 119.8(2) . .
C11 C10 C9 121.0(2) . .
C11 C10 I1 118.63(16) . .
C9 C10 I1 120.31(16) . .
C10 C11 C12 118.7(2) . .
C11 C12 C13 122.70(19) . .
C11 C12 I2 118.10(15) . .
C13 C12 I2 119.18(15) . .
O1 C13 C12 121.91(18) . .
O1 C13 C8 121.39(18) . .
C12 C13 C8 116.70(19) . .
C13 O1 Fe1 123.24(12) . .
C14 O2 Fe1 127.46(13) . .
C14 O2 Fe1 124.37(12) . 2_565
Fe1 O2 Fe1 99.96(6) . 2_565
C15 O3 Fe1 122.00(14) . .

loop_
_geom_bond_atom_site_label_1
_geom_bond_atom_site_label_2
_geom_bond_distance
_geom_bond_site_symmetry_2
Fe1 O3 1.8977(15) .
Fe1 O1 1.9607(14) .
Fe1 O2 1.9758(14) .
Fe1 O2 2.0365(14) 2_565
Fe1 N1 2.1543(18) .
Fe1 N2 2.2649(18) .
N1 C1 1.343(3) .
N1 C5 1.347(3) .
C1 C2 1.375(3) .
C2 C3 1.376(3) .
C3 C4 1.395(3) .
C4 C5 1.381(3) .
C5 C6 1.509(3) .
C6 N2 1.472(3) .
N2 C7 1.478(3) .
C7 C8 1.508(3) .
C8 C9 1.392(3) .
C8 C13 1.418(3) .
C9 C10 1.386(3) .
C10 C11 1.387(3) .
C10 I1 2.104(2) .
C11 C12 1.390(3) .
C12 C13 1.400(3) .
C12 I2 2.097(2) .
C13 O1 1.325(2) .
O2 C14 1.427(3) .
O2 Fe1 2.0365(14) 2_565
O3 C15 1.405(2) .

loop_
_geom_torsion_atom_site_label_1
_geom_torsion_atom_site_label_2
_geom_torsion_atom_site_label_3
_geom_torsion_atom_site_label_4
_geom_torsion
_geom_torsion_site_symmetry_1
_geom_torsion_site_symmetry_4
O3 Fe1 N1 C1 21.83(17) . .
O1 Fe1 N1 C1 -79.30(17) . .
O2 Fe1 N1 C1 161.91(17) . .
O2 Fe1 N1 C1 112.58(17) 2_565 .
N2 Fe1 N1 C1 -165.82(17) . .
O3 Fe1 N1 C5 -159.78(15) . .
O1 Fe1 N1 C5 99.09(15) . .
O2 Fe1 N1 C5 -19.7(3) . .
O2 Fe1 N1 C5 -69.03(15) 2_565 .
N2 Fe1 N1 C5 12.57(15) . .
C5 N1 C1 C2 1.1(3) . .
Fe1 N1 C1 C2 179.43(16) . .
N1 C1 C2 C3 0.0(3) . .
C1 C2 C3 C4 -1.0(3) . .
C2 C3 C4 C5 0.9(3) . .
C1 N1 C5 C4 -1.2(3) . .
Fe1 N1 C5 C4 -179.62(16) . .
C1 N1 C5 C6 -178.08(19) . .
Fe1 N1 C5 C6 3.5(2) . .
C3 C4 C5 N1 0.2(3) . .
C3 C4 C5 C6 176.9(2) . .
N1 C5 C6 N2 -27.1(3) . .
C4 C5 C6 N2 156.1(2) . .
C5 C6 N2 C7 -92.4(2) . .
C5 C6 N2 Fe1 35.2(2) . .
O3 Fe1 N2 C6 21.3(4) . .
O1 Fe1 N2 C6 -116.29(14) . .
O2 Fe1 N2 C6 143.98(13) . .
O2 Fe1 N2 C6 63.67(13) 2_565 .
N1 Fe1 N2 C6 -25.62(13) . .
O3 Fe1 N2 C7 148.7(3) . .
O1 Fe1 N2 C7 11.19(14) . .
O2 Fe1 N2 C7 -88.54(14) . .
O2 Fe1 N2 C7 -168.85(15) 2_565 .
N1 Fe1 N2 C7 101.86(14) . .
C6 N2 C7 C8 69.1(2) . .
Fe1 N2 C7 C8 -55.6(2) . .
N2 C7 C8 C9 -122.4(2) . .
N2 C7 C8 C13 59.9(3) . .
C13 C8 C9 C10 -0.9(3) . .
C7 C8 C9 C10 -178.60(19) . .
C8 C9 C10 C11 0.4(3) . .
C8 C9 C10 I1 176.67(15) . .
C9 C10 C11 C12 0.9(3) . .
I1 C10 C11 C12 -175.41(15) . .
C10 C11 C12 C13 -1.8(3) . .
C10 C11 C12 I2 176.89(15) . .
C11 C12 C13 O1 -178.50(19) . .
I2 C12 C13 O1 2.8(3) . .
C11 C12 C13 C8 1.3(3) . .
I2 C12 C13 C8 -177.36(14) . .
C9 C8 C13 O1 179.89(19) . .
C7 C8 C13 O1 -2.4(3) . .
C9 C8 C13 C12 0.1(3) . .
C7 C8 C13 C12 177.79(19) . .
C12 C13 O1 Fe1 125.23(18) . .
C8 C13 O1 Fe1 -54.6(2) . .
O3 Fe1 O1 C13 -130.09(15) . .
O2 Fe1 O1 C13 129.61(15) . .
O2 Fe1 O1 C13 42.6(4) 2_565 .
N1 Fe1 O1 C13 -32.92(16) . .
N2 Fe1 O1 C13 42.76(15) . .
O3 Fe1 O2 C14 -121.38(17) . .
O1 Fe1 O2 C14 -18.63(17) . .
O2 Fe1 O2 C14 148.93(19) 2_565 .
N1 Fe1 O2 C14 98.7(2) . .
N2 Fe1 O2 C14 67.47(17) . .
O3 Fe1 O2 Fe1 89.69(7) . 2_565
O1 Fe1 O2 Fe1 -167.56(6) . 2_565
O2 Fe1 O2 Fe1 0.0 2_565 2_565
N1 Fe1 O2 Fe1 -50.3(2) . 2_565
N2 Fe1 O2 Fe1 -81.46(7) . 2_565
O1 Fe1 O3 C15 -25.13(17) . .
O2 Fe1 O3 C15 76.32(17) . .
O2 Fe1 O3 C15 156.42(16) 2_565 .
N1 Fe1 O3 C15 -116.32(16) . .
N2 Fe1 O3 C15 -161.8(3) . .
